data_4062708
loop_
_publ_author_name
'Kalikhman, Inna'
'Boris, Gostevskii'
'Kingston, Vijeyakumar'
'Krivonos, Sonia'
'Stalke, Dietmar'
'Walfort, Bernhard'
'Kottke, Thomas'
'Kocher, Nikolaus'
'Kost, Daniel'

_publ_section_title
;
Spin Coupling through the N\\rightarrow Si Dative Bond in Penta- and 
Hexacoordinate Hydrido- and Fluorosilicon Complexes; Coupling through 
a Rapidly Dissociating-Recombining N\\rightarrow Si Bond
;
_journal_issue 21
_journal_name_full Organometallics
_journal_page_first 4828
_journal_page_last 4835
_journal_paper_doi 10.1021/om049530k
_journal_volume 23
_journal_year 2004
_chemical_formula_sum 'C14 H31 Br N4 O2 Si'
_chemical_formula_weight 395.43
_chemical_melting_point 362.6(5)
_space_group_IT_number 2
_symmetry_cell_setting triclinic
_symmetry_space_group_name_Hall '-P 1'
_symmetry_space_group_name_H-M 'P -1'
_cell_angle_alpha 111.8950(10)
_cell_angle_beta 94.3350(10)
_cell_angle_gamma 96.3620(10)
_cell_formula_units_Z 4
_cell_length_a 8.9320(5)
_cell_length_b 15.1189(8)
_cell_length_c 15.7812(8)
_cell_measurement_temperature 100(2)
_cell_volume 1949.37(18)
_diffrn_ambient_temperature 100(2)
_exptl_crystal_density_diffrn 1.347
_cod_depositor_comments
;
The following automatic conversions were performed:

'_chemical_melting_point' value '89-90\%' was changed to '362.6(5)' -
it was converted from degrees Celsius(C) to Kelvins(K), the average
value was taken and precision was estimated.

Automatic conversion script
Id: cif_fix_values 1646 2011-03-28 12:23:43Z adriana 
;
_cod_database_code 4062708

loop_
_symmetry_equiv_pos_as_xyz
'x, y, z'
'-x, -y, -z'

loop_
_atom_site_label
_atom_site_type_symbol
_atom_site_fract_x
_atom_site_fract_y
_atom_site_fract_z
_atom_site_U_iso_or_equiv
_atom_site_adp_type
_atom_site_occupancy
_atom_site_symmetry_multiplicity
_atom_site_calc_flag
_atom_site_refinement_flags
_atom_site_disorder_assembly
_atom_site_disorder_group
Si1 Si 0.69076(6) 0.28345(4) 1.00754(4) 0.01098(11) Uani 1 1 d . . .
Si2 Si 0.85372(6) 0.80634(4) 0.62884(4) 0.01531(12) Uani 1 1 d . . .
Br1 Br 0.63760(2) 0.318798(15) 1.165999(14) 0.02102(7) Uani 1 1 d . . .
Br2 Br 0.93705(3) 0.924613(16) 0.784546(16) 0.02919(8) Uani 1 1 d . . .
H1 H 0.832(3) 0.2762(18) 1.0378(17) 0.016(6) Uiso 1 1 d . . .
H2 H 0.705(3) 0.8326(18) 0.6465(17) 0.020(6) Uiso 1 1 d . . .
N1 N 0.45874(18) 0.12902(12) 0.97085(12) 0.0163(3) Uani 1 1 d . . .
N2 N 0.62397(18) 0.14358(12) 0.97071(12) 0.0157(3) Uani 1 1 d . . .
N3 N 0.72283(18) 0.43346(12) 0.94296(11) 0.0132(3) Uani 1 1 d . . .
N4 N 0.73038(17) 0.42397(11) 1.03296(11) 0.0113(3) Uani 1 1 d . . .
N5 N 1.06214(19) 0.92955(13) 0.58198(13) 0.0195(4) Uani 1 1 d . . .
N6 N 0.89698(19) 0.90376(13) 0.57213(14) 0.0211(4) Uani 1 1 d . . .
N7 N 0.83234(18) 0.70022(12) 0.67368(11) 0.0144(3) Uani 1 1 d . . .
N8 N 0.81233(19) 0.60828(12) 0.59273(11) 0.0153(3) Uani 1 1 d . . .
O1 O 0.49969(14) 0.28367(9) 0.97657(9) 0.0114(3) Uani 1 1 d . . .
O2 O 0.73516(15) 0.27240(10) 0.89728(9) 0.0148(3) Uani 1 1 d . . .
O3 O 1.04436(15) 0.79498(10) 0.61712(10) 0.0144(3) Uani 1 1 d . . .
O4 O 0.79112(17) 0.71347(11) 0.52114(10) 0.0191(3) Uani 1 1 d . . .
C1 C 0.7273(2) 0.35054(14) 0.87985(13) 0.0133(4) Uani 1 1 d . . .
C2 C 0.7193(2) 0.33741(15) 0.77964(14) 0.0174(4) Uani 1 1 d . . .
C3 C 0.5665(3) 0.27451(18) 0.73079(15) 0.0257(5) Uani 1 1 d . . .
H3A H 0.5610 0.2126 0.7380 0.039 Uiso 1 1 calc R . .
H3B H 0.5580 0.2632 0.6652 0.039 Uiso 1 1 calc R . .
H3C H 0.4832 0.3076 0.7581 0.039 Uiso 1 1 calc R . .
C4 C 0.8501(3) 0.28546(18) 0.73844(15) 0.0243(5) Uani 1 1 d . . .
H4A H 0.9471 0.3251 0.7707 0.036 Uiso 1 1 calc R . .
H4B H 0.8440 0.2746 0.6730 0.036 Uiso 1 1 calc R . .
H4C H 0.8429 0.2233 0.7452 0.036 Uiso 1 1 calc R . .
C5 C 0.7282(2) 0.43393(16) 0.76905(15) 0.0216(4) Uani 1 1 d . . .
H5A H 0.6420 0.4655 0.7937 0.032 Uiso 1 1 calc R . .
H5B H 0.7249 0.4233 0.7037 0.032 Uiso 1 1 calc R . .
H5C H 0.8233 0.4751 0.8029 0.032 Uiso 1 1 calc R . .
C6 C 0.8878(2) 0.46471(14) 1.07907(14) 0.0156(4) Uani 1 1 d . . .
H6A H 0.9597 0.4291 1.0407 0.023 Uiso 1 1 calc R . .
H6B H 0.8992 0.4592 1.1391 0.023 Uiso 1 1 calc R . .
H6C H 0.9084 0.5328 1.0878 0.023 Uiso 1 1 calc R . .
C7 C 0.6255(2) 0.48744(14) 1.08569(14) 0.0153(4) Uani 1 1 d . . .
H7A H 0.6446 0.5504 1.0809 0.023 Uiso 1 1 calc R . .
H7B H 0.6425 0.4959 1.1505 0.023 Uiso 1 1 calc R . .
H7C H 0.5202 0.4578 1.0604 0.023 Uiso 1 1 calc R . .
C8 C 0.4084(2) 0.20578(14) 0.97206(13) 0.0128(4) Uani 1 1 d . . .
C9 C 0.2410(2) 0.21173(15) 0.96803(15) 0.0169(4) Uani 1 1 d . . .
C10 C 0.1840(3) 0.20592(19) 0.87175(17) 0.0291(5) Uani 1 1 d . . .
H10A H 0.2434 0.2571 0.8590 0.044 Uiso 1 1 calc R . .
H10B H 0.0767 0.2140 0.8688 0.044 Uiso 1 1 calc R . .
H10C H 0.1956 0.1430 0.8258 0.044 Uiso 1 1 calc R . .
C11 C 0.2183(2) 0.30843(16) 1.04082(17) 0.0230(5) Uani 1 1 d . . .
H11A H 0.2690 0.3159 1.1009 0.034 Uiso 1 1 calc R . .
H11B H 0.1095 0.3102 1.0442 0.034 Uiso 1 1 calc R . .
H11C H 0.2618 0.3611 1.0240 0.034 Uiso 1 1 calc R . .
C12 C 0.1554(2) 0.12911(16) 0.98662(18) 0.0240(5) Uani 1 1 d . . .
H12A H 0.1704 0.0674 0.9399 0.036 Uiso 1 1 calc R . .
H12B H 0.0468 0.1342 0.9841 0.036 Uiso 1 1 calc R . .
H12C H 0.1938 0.1326 1.0478 0.036 Uiso 1 1 calc R . .
C13 C 0.6908(2) 0.10024(16) 1.03289(18) 0.0248(5) Uani 1 1 d . . .
H13A H 0.6645 0.1326 1.0951 0.037 Uiso 1 1 calc R . .
H13B H 0.8015 0.1083 1.0345 0.037 Uiso 1 1 calc R . .
H13C H 0.6503 0.0314 1.0099 0.037 Uiso 1 1 calc R . .
C14 C 0.6514(3) 0.08488(15) 0.87560(17) 0.0255(5) Uani 1 1 d . . .
H14A H 0.6138 0.0168 0.8610 0.038 Uiso 1 1 calc R . .
H14B H 0.7606 0.0928 0.8712 0.038 Uiso 1 1 calc R . .
H14C H 0.5980 0.1064 0.8319 0.038 Uiso 1 1 calc R . .
C15 C 1.1237(2) 0.86746(14) 0.60492(14) 0.0157(4) Uani 1 1 d . . .
C16 C 1.2943(2) 0.87426(16) 0.61850(15) 0.0191(4) Uani 1 1 d . . .
C17 C 1.3704(3) 0.9704(2) 0.6204(2) 0.0387(7) Uani 1 1 d . . .
H17A H 1.3465 0.9739 0.5601 0.058 Uiso 1 1 calc R . .
H17B H 1.4806 0.9759 0.6344 0.058 Uiso 1 1 calc R . .
H17C H 1.3330 1.0232 0.6678 0.058 Uiso 1 1 calc R . .
C18 C 1.3385(3) 0.7901(2) 0.54009(17) 0.0319(6) Uani 1 1 d . . .
H18A H 1.2858 0.7294 0.5394 0.048 Uiso 1 1 calc R . .
H18B H 1.4485 0.7909 0.5490 0.048 Uiso 1 1 calc R . .
H18C H 1.3097 0.7960 0.4814 0.048 Uiso 1 1 calc R . .
C19 C 1.3424(3) 0.86668(19) 0.71032(16) 0.0270(5) Uani 1 1 d . . .
H19A H 1.3118 0.9201 0.7606 0.041 Uiso 1 1 calc R . .
H19B H 1.4529 0.8698 0.7192 0.041 Uiso 1 1 calc R . .
H19C H 1.2933 0.8053 0.7100 0.041 Uiso 1 1 calc R . .
C20 C 0.8437(3) 0.86528(19) 0.47143(18) 0.0306(5) Uani 1 1 d . . .
H20A H 0.8708 0.9151 0.4473 0.046 Uiso 1 1 calc R . .
H20B H 0.7332 0.8465 0.4611 0.046 Uiso 1 1 calc R . .
H20C H 0.8922 0.8089 0.4398 0.046 Uiso 1 1 calc R . .
C21 C 0.8357(3) 0.99532(18) 0.6161(2) 0.0371(6) Uani 1 1 d . . .
H21A H 0.8815 1.0271 0.6805 0.056 Uiso 1 1 calc R . .
H21B H 0.7253 0.9815 0.6135 0.056 Uiso 1 1 calc R . .
H21C H 0.8599 1.0378 0.5833 0.056 Uiso 1 1 calc R . .
C22 C 0.9589(2) 0.69381(15) 0.73677(14) 0.0190(4) Uani 1 1 d . . .
H22A H 0.9381 0.6333 0.7462 0.029 Uiso 1 1 calc R . .
H22B H 0.9683 0.7484 0.7961 0.029 Uiso 1 1 calc R . .
H22C H 1.0539 0.6955 0.7097 0.029 Uiso 1 1 calc R . .
C23 C 0.6893(2) 0.69925(16) 0.71644(15) 0.0201(4) Uani 1 1 d . . .
H23A H 0.6032 0.6956 0.6723 0.030 Uiso 1 1 calc R . .
H23B H 0.6959 0.7584 0.7716 0.030 Uiso 1 1 calc R . .
H23C H 0.6748 0.6431 0.7335 0.030 Uiso 1 1 calc R . .
C24 C 0.7902(2) 0.62541(14) 0.51952(14) 0.0155(4) Uani 1 1 d . . .
C25 C 0.7578(2) 0.54483(15) 0.42607(14) 0.0178(4) Uani 1 1 d . . .
C26 C 0.6025(3) 0.55049(17) 0.38161(16) 0.0254(5) Uani 1 1 d . . .
H26A H 0.5242 0.5419 0.4193 0.038 Uiso 1 1 calc R . .
H26B H 0.5798 0.4996 0.3198 0.038 Uiso 1 1 calc R . .
H26C H 0.6042 0.6136 0.3773 0.038 Uiso 1 1 calc R . .
C27 C 0.8814(3) 0.55853(19) 0.36764(16) 0.0276(5) Uani 1 1 d . . .
H27A H 0.8786 0.6197 0.3599 0.041 Uiso 1 1 calc R . .
H27B H 0.8632 0.5053 0.3071 0.041 Uiso 1 1 calc R . .
H27C H 0.9811 0.5594 0.3986 0.041 Uiso 1 1 calc R . .
C28 C 0.7554(3) 0.44689(16) 0.43314(15) 0.0238(5) Uani 1 1 d . . .
H28A H 0.8557 0.4427 0.4598 0.036 Uiso 1 1 calc R . .
H28B H 0.7295 0.3958 0.3716 0.036 Uiso 1 1 calc R . .
H28C H 0.6794 0.4393 0.4725 0.036 Uiso 1 1 calc R . .

loop_
_atom_site_aniso_label
_atom_site_aniso_U_11
_atom_site_aniso_U_22
_atom_site_aniso_U_33
_atom_site_aniso_U_23
_atom_site_aniso_U_13
_atom_site_aniso_U_12
Si1 0.0077(2) 0.0105(2) 0.0156(3) 0.00608(19) 0.00154(18) 0.00099(18)
Si2 0.0097(2) 0.0135(3) 0.0236(3) 0.0082(2) 0.0025(2) 0.00117(19)
Br1 0.02149(12) 0.02480(12) 0.01815(11) 0.01061(9) 0.00156(8) 0.00128(8)
Br2 0.03031(13) 0.02015(12) 0.03013(14) 0.00104(9) 0.00827(10) 0.00337(9)
N1 0.0077(7) 0.0148(8) 0.0259(9) 0.0080(7) 0.0015(6) 0.0000(6)
N2 0.0084(7) 0.0124(8) 0.0281(9) 0.0094(7) 0.0033(6) 0.0023(6)
N3 0.0134(8) 0.0158(8) 0.0116(8) 0.0073(6) 0.0006(6) 0.0005(6)
N4 0.0099(7) 0.0118(7) 0.0119(7) 0.0048(6) 0.0005(6) 0.0002(6)
N5 0.0093(8) 0.0190(9) 0.0322(10) 0.0135(8) -0.0001(7) -0.0009(6)
N6 0.0108(8) 0.0190(9) 0.0388(11) 0.0170(8) 0.0024(7) 0.0028(7)
N7 0.0132(8) 0.0143(8) 0.0140(8) 0.0040(6) 0.0023(6) 0.0002(6)
N8 0.0170(8) 0.0133(8) 0.0133(8) 0.0028(6) 0.0024(6) 0.0010(6)
O1 0.0083(6) 0.0096(6) 0.0165(7) 0.0059(5) -0.0001(5) 0.0002(5)
O2 0.0162(7) 0.0120(6) 0.0163(7) 0.0048(5) 0.0056(5) 0.0028(5)
O3 0.0110(6) 0.0131(6) 0.0208(7) 0.0083(5) 0.0033(5) 0.0018(5)
O4 0.0196(7) 0.0169(7) 0.0217(7) 0.0107(6) -0.0027(6) -0.0022(6)
C1 0.0080(8) 0.0163(9) 0.0152(9) 0.0062(7) 0.0012(7) -0.0002(7)
C2 0.0149(9) 0.0221(10) 0.0135(9) 0.0058(8) 0.0012(7) 0.0001(8)
C3 0.0195(11) 0.0331(12) 0.0190(10) 0.0073(9) -0.0031(8) -0.0048(9)
C4 0.0235(11) 0.0325(12) 0.0159(10) 0.0062(9) 0.0067(8) 0.0080(9)
C5 0.0218(10) 0.0290(11) 0.0179(10) 0.0140(9) 0.0021(8) 0.0023(9)
C6 0.0107(9) 0.0170(9) 0.0170(9) 0.0065(8) -0.0025(7) -0.0037(7)
C7 0.0167(9) 0.0137(9) 0.0160(9) 0.0049(7) 0.0047(7) 0.0050(7)
C8 0.0104(9) 0.0127(9) 0.0137(9) 0.0042(7) 0.0002(7) -0.0006(7)
C9 0.0089(9) 0.0163(9) 0.0270(11) 0.0107(8) 0.0006(7) 0.0008(7)
C10 0.0186(11) 0.0354(13) 0.0337(13) 0.0175(11) -0.0088(9) -0.0004(9)
C11 0.0146(10) 0.0196(10) 0.0385(13) 0.0131(9) 0.0093(9) 0.0063(8)
C12 0.0106(9) 0.0199(10) 0.0439(14) 0.0162(10) 0.0027(9) -0.0014(8)
C13 0.0157(10) 0.0208(11) 0.0466(14) 0.0230(10) 0.0007(9) 0.0039(8)
C14 0.0244(11) 0.0119(9) 0.0351(13) 0.0017(9) 0.0108(9) 0.0033(8)
C15 0.0128(9) 0.0156(9) 0.0187(10) 0.0068(8) 0.0020(7) 0.0006(7)
C16 0.0105(9) 0.0234(10) 0.0273(11) 0.0147(9) 0.0017(8) 0.0013(8)
C17 0.0144(11) 0.0400(15) 0.074(2) 0.0391(15) -0.0011(11) -0.0035(10)
C18 0.0162(10) 0.0501(16) 0.0251(12) 0.0075(11) 0.0047(9) 0.0105(10)
C19 0.0169(10) 0.0392(13) 0.0248(11) 0.0133(10) -0.0020(8) 0.0028(9)
C20 0.0206(11) 0.0341(13) 0.0441(14) 0.0287(12) -0.0105(10) -0.0068(9)
C21 0.0259(12) 0.0245(12) 0.075(2) 0.0295(13) 0.0191(13) 0.0143(10)
C22 0.0189(10) 0.0202(10) 0.0177(10) 0.0082(8) -0.0006(8) 0.0003(8)
C23 0.0169(10) 0.0219(10) 0.0202(10) 0.0067(8) 0.0081(8) -0.0005(8)
C24 0.0097(8) 0.0176(9) 0.0200(10) 0.0086(8) 0.0021(7) 0.0007(7)
C25 0.0159(10) 0.0208(10) 0.0160(10) 0.0071(8) 0.0008(7) 0.0011(8)
C26 0.0199(11) 0.0269(11) 0.0233(11) 0.0041(9) -0.0052(8) 0.0035(9)
C27 0.0244(11) 0.0380(13) 0.0202(11) 0.0112(10) 0.0069(9) 0.0008(10)
C28 0.0312(12) 0.0194(10) 0.0184(10) 0.0048(8) 0.0021(9) 0.0041(9)

loop_
_geom_bond_atom_site_label_1
_geom_bond_atom_site_label_2
_geom_bond_distance
_geom_bond_site_symmetry_2
_geom_bond_publ_flag
Si1 O1 1.7401(13) . ?
Si1 O2 1.7649(15) . ?
Si1 N2 1.9790(17) . ?
Si1 N4 1.9940(16) . ?
Si1 Br1 2.4503(6) . ?
Si1 H1 1.34(2) . ?
Si2 O3 1.7470(14) . ?
Si2 O4 1.7536(16) . ?
Si2 N7 1.9775(18) . ?
Si2 N6 2.0073(19) . ?
Si2 Br2 2.4374(6) . ?
Si2 H2 1.44(3) . ?
N1 C8 1.284(3) . ?
N1 N2 1.468(2) . ?
N2 C14 1.487(3) . ?
N2 C13 1.492(3) . ?
N3 C1 1.285(3) . ?
N3 N4 1.477(2) . ?
N4 C6 1.485(2) . ?
N4 C7 1.488(2) . ?
N5 C15 1.286(3) . ?
N5 N6 1.465(2) . ?
N6 C21 1.485(3) . ?
N6 C20 1.492(3) . ?
N7 N8 1.477(2) . ?
N7 C22 1.485(3) . ?
N7 C23 1.491(2) . ?
N8 C24 1.281(3) . ?
O1 C8 1.331(2) . ?
O2 C1 1.317(2) . ?
O3 C15 1.321(2) . ?
O4 C24 1.321(2) . ?
C1 C2 1.514(3) . ?
C2 C5 1.524(3) . ?
C2 C4 1.530(3) . ?
C2 C3 1.539(3) . ?
C3 H3A 0.9800 . ?
C3 H3B 0.9800 . ?
C3 H3C 0.9800 . ?
C4 H4A 0.9800 . ?
C4 H4B 0.9800 . ?
C4 H4C 0.9800 . ?
C5 H5A 0.9800 . ?
C5 H5B 0.9800 . ?
C5 H5C 0.9800 . ?
C6 H6A 0.9800 . ?
C6 H6B 0.9800 . ?
C6 H6C 0.9800 . ?
C7 H7A 0.9800 . ?
C7 H7B 0.9800 . ?
C7 H7C 0.9800 . ?
C8 C9 1.506(3) . ?
C9 C12 1.526(3) . ?
C9 C11 1.532(3) . ?
C9 C10 1.533(3) . ?
C10 H10A 0.9800 . ?
C10 H10B 0.9800 . ?
C10 H10C 0.9800 . ?
C11 H11A 0.9800 . ?
C11 H11B 0.9800 . ?
C11 H11C 0.9800 . ?
C12 H12A 0.9800 . ?
C12 H12B 0.9800 . ?
C12 H12C 0.9800 . ?
C13 H13A 0.9800 . ?
C13 H13B 0.9800 . ?
C13 H13C 0.9800 . ?
C14 H14A 0.9800 . ?
C14 H14B 0.9800 . ?
C14 H14C 0.9800 . ?
C15 C16 1.509(3) . ?
C16 C18 1.522(3) . ?
C16 C17 1.523(3) . ?
C16 C19 1.529(3) . ?
C17 H17A 0.9800 . ?
C17 H17B 0.9800 . ?
C17 H17C 0.9800 . ?
C18 H18A 0.9800 . ?
C18 H18B 0.9800 . ?
C18 H18C 0.9800 . ?
C19 H19A 0.9800 . ?
C19 H19B 0.9800 . ?
C19 H19C 0.9800 . ?
C20 H20A 0.9800 . ?
C20 H20B 0.9800 . ?
C20 H20C 0.9800 . ?
C21 H21A 0.9800 . ?
C21 H21B 0.9800 . ?
C21 H21C 0.9800 . ?
C22 H22A 0.9800 . ?
C22 H22B 0.9800 . ?
C22 H22C 0.9800 . ?
C23 H23A 0.9800 . ?
C23 H23B 0.9800 . ?
C23 H23C 0.9800 . ?
C24 C25 1.503(3) . ?
C25 C28 1.524(3) . ?
C25 C26 1.532(3) . ?
C25 C27 1.535(3) . ?
C26 H26A 0.9800 . ?
C26 H26B 0.9800 . ?
C26 H26C 0.9800 . ?
C27 H27A 0.9800 . ?
C27 H27B 0.9800 . ?
C27 H27C 0.9800 . ?
C28 H28A 0.9800 . ?
C28 H28B 0.9800 . ?
C28 H28C 0.9800 . ?
